data_2011766
loop_
_publ_author_name
'Ellis, Dianne D.'
'Spek, Anthony L.'

_publ_section_title
<i>cis</i>-Bis[<i>N</i>^1^,<i>N</i>^2^-bis(trimethylsilyl)benzamidinato-\k^2^<i>N</i>^1^,<i>N</i>^2^]chloro(4-tolylimido-\k<i>N</i>)vanadium(V)
_journal_issue 2
_journal_name_full 'Acta Crystallographica Section C'
_journal_page_first 147
_journal_page_last 148
_journal_paper_doi 10.1107/S010827010001564X
_journal_volume 57
_journal_year 2001
_chemical_formula_iupac '[V Cl (C7 H7 N) (C13 H23 N2 Si2)2]'
_chemical_formula_moiety 'C33 H53 Cl N5 Si4 V'
_chemical_formula_sum 'C33 H53 Cl N5 Si4 V'
_chemical_formula_weight 718.55
_chemical_name_systematic
;
cis-Bis[N^1^,N^2^-bis(trimethylsilyl)benzamidinato-\k^2^N^1^N^2^]-chloro-
(4-tolylimido-\kN)-vanadium(V)
;
_space_group_IT_number 14
_symmetry_cell_setting monoclinic
_symmetry_space_group_name_Hall '-P 2ybc'
_symmetry_space_group_name_H-M 'P 1 21/c 1'
_audit_creation_method SHELXL97
_cell_angle_alpha 90
_cell_angle_beta 109.808(5)
_cell_angle_gamma 90
_cell_formula_units_Z 4
_cell_length_a 10.1600(5)
_cell_length_b 18.4257(10)
_cell_length_c 22.6430(13)
_cell_measurement_reflns_used 25
_cell_measurement_temperature 150(2)
_cell_measurement_theta_max 14.0
_cell_measurement_theta_min 11.5
_cell_volume 3988.1(4)
_computing_cell_refinement 'SET4 (de Boer & Duisenberg, 1984)'
_computing_data_collection 'Locally modified CAD-4 Software (Enraf-Nonius, 1989)'
_computing_data_reduction 'HELENA (Spek, 1997)'
_computing_molecular_graphics 'PLATON (Spek, 2000)'
_computing_publication_material 'PLATON (Spek, 2000)'
_computing_structure_refinement 'SHELXL97 (Sheldrick, 1997)'
_computing_structure_solution 'DIRDIF97 (Beurskens et al., 1997)'
_diffrn_ambient_temperature 150(2)
_diffrn_measured_fraction_theta_full .999
_diffrn_measured_fraction_theta_max .999
_diffrn_measurement_device_type 'Enraf-Nonius CAD-4'
_diffrn_measurement_method \w/2\q
_diffrn_radiation_monochromator graphite
_diffrn_radiation_source 'rotating anode'
_diffrn_radiation_type MoK\a
_diffrn_radiation_wavelength .71073
_diffrn_reflns_av_R_equivalents .027
_diffrn_reflns_av_sigmaI/netI .082
_diffrn_reflns_limit_h_max 13
_diffrn_reflns_limit_h_min -13
_diffrn_reflns_limit_k_max 23
_diffrn_reflns_limit_k_min 0
_diffrn_reflns_limit_l_max 29
_diffrn_reflns_limit_l_min -19
_diffrn_reflns_number 11788
_diffrn_reflns_theta_full 27.48
_diffrn_reflns_theta_max 27.48
_diffrn_reflns_theta_min 1.46
_diffrn_standards_decay_% 1
_diffrn_standards_interval_time 60
_diffrn_standards_number 2
_exptl_absorpt_coefficient_mu .464
_exptl_absorpt_correction_T_max .890
_exptl_absorpt_correction_T_min .819
_exptl_absorpt_correction_type refdelf
_exptl_absorpt_process_details '(PLATON; Spek, 2000)'
_exptl_crystal_colour 'dark red'
_exptl_crystal_density_diffrn 1.197
_exptl_crystal_density_method 'not measured'
_exptl_crystal_description block
_exptl_crystal_F_000 1528
_exptl_crystal_size_max .25
_exptl_crystal_size_mid .25
_exptl_crystal_size_min .25
_refine_diff_density_max .39
_refine_diff_density_min -.34
_refine_ls_extinction_method none
_refine_ls_goodness_of_fit_ref .99
_refine_ls_hydrogen_treatment constr
_refine_ls_matrix_type full
_refine_ls_number_parameters 410
_refine_ls_number_reflns 9132
_refine_ls_number_restraints 0
_refine_ls_restrained_S_all .99
_refine_ls_R_factor_all .102
_refine_ls_R_factor_gt .052
_refine_ls_shift/su_max .002
_refine_ls_shift/su_mean .000
_refine_ls_structure_factor_coef Fsqd
_refine_ls_weighting_details 'calc w = 1/[\s^2^(Fo^2^)+(0.0436P)^2^] where P=(Fo^2^+2Fc^2^)/3'
_refine_ls_weighting_scheme calc
_refine_ls_wR_factor_ref .108
_reflns_number_gt 5838
_reflns_number_total 9132
_reflns_threshold_expression I>2\s(I)
_cod_data_source_file gg1031.cif
_cod_data_source_block I
_cod_original_sg_symbol_H-M 'P 21/c'
_cod_database_code 2011766
_cod_database_fobs_code 2011766

loop_
_symmetry_equiv_pos_as_xyz
'x, y, z'
'-x, y+1/2, -z+1/2'
'-x, -y, -z'
'x, -y-1/2, z-1/2'

loop_
_atom_site_label
_atom_site_fract_x
_atom_site_fract_y
_atom_site_fract_z
_atom_site_U_iso_or_equiv
_atom_site_adp_type
_atom_site_calc_flag
_atom_site_refinement_flags
_atom_site_occupancy
_atom_site_disorder_assembly
_atom_site_disorder_group
_atom_site_type_symbol
V1 .90549(5) .25735(2) .17747(2) .02086(11) Uani d . 1 . . V
Cl1 1.03238(7) .15425(4) .17477(4) .03517(19) Uani d . 1 . . Cl
Si1 .69220(8) .39276(4) .21639(4) .02535(18) Uani d . 1 . . Si
Si2 1.23094(8) .28072(4) .29659(4) .02325(18) Uani d . 1 . . Si
Si3 .77672(8) .13030(4) .28117(4) .02579(18) Uani d . 1 . . Si
Si4 .64611(8) .23749(5) .03693(4) .02856(19) Uani d . 1 . . Si
N1 .8394(2) .33811(11) .22618(10) .0193(5) Uani d . 1 . . N
N2 1.0487(2) .28550(11) .26525(10) .0207(5) Uani d . 1 . . N
N3 .7743(2) .18243(11) .21625(10) .0219(5) Uani d . 1 . . N
N4 .7251(2) .22738(11) .11872(10) .0220(5) Uani d . 1 . . N
N5 .9667(2) .30844(12) .13229(10) .0247(5) Uani d . 1 . . N
C1 .5386(3) .35383(16) .15436(13) .0318(7) Uani d . 1 . . C
H1A .4556 .3832 .1504 .048 Uiso calc R 1 . . H
H1B .5232 .3040 .1656 .048 Uiso calc R 1 . . H
H1C .5558 .3537 .1143 .048 Uiso calc R 1 . . H
C2 .7213(3) .48464(17) .18869(19) .0572(11) Uani d . 1 . . C
H2A .7898 .5110 .2231 .086 Uiso calc R 1 . . H
H2B .6327 .5115 .1748 .086 Uiso calc R 1 . . H
H2C .7565 .4798 .1536 .086 Uiso calc R 1 . . H
C3 .6501(3) .39911(18) .28967(14) .0418(8) Uani d . 1 . . C
H3A .5612 .4249 .2812 .063 Uiso calc R 1 . . H
H3B .7246 .4257 .3214 .063 Uiso calc R 1 . . H
H3C .6422 .3502 .3051 .063 Uiso calc R 1 . . H
C4 .9587(3) .33261(14) .27413(12) .0204(6) Uani d . 1 . . C
C5 .9913(3) .37256(14) .33519(12) .0211(6) Uani d . 1 . . C
C6 1.0181(3) .33273(16) .38999(13) .0307(7) Uani d . 1 . . C
H6 1.0106 .2813 .3879 .037 Uiso calc R 1 . . H
C7 1.0556(3) .36699(17) .44740(14) .0379(8) Uani d . 1 . . C
H7 1.0741 .3393 .4847 .046 Uiso calc R 1 . . H
C8 1.0662(3) .44142(17) .45044(14) .0369(8) Uani d . 1 . . C
H8 1.0924 .4650 .4900 .044 Uiso calc R 1 . . H
C9 1.0392(3) .48174(16) .39685(14) .0341(7) Uani d . 1 . . C
H9 1.0460 .5331 .3993 .041 Uiso calc R 1 . . H
C10 1.0018(3) .44741(15) .33872(13) .0279(6) Uani d . 1 . . C
H10 .9836 .4753 .3015 .033 Uiso calc R 1 . . H
C11 1.3009(3) .28694(18) .23118(14) .0376(8) Uani d . 1 . . C
H11A 1.4027 .2811 .2475 .056 Uiso calc R 1 . . H
H11B 1.2774 .3344 .2108 .056 Uiso calc R 1 . . H
H11C 1.2595 .2486 .2005 .056 Uiso calc R 1 . . H
C12 1.2890(3) .19375(15) .33893(14) .0352(7) Uani d . 1 . . C
H12A 1.3914 .1913 .3540 .053 Uiso calc R 1 . . H
H12B 1.2507 .1531 .3104 .053 Uiso calc R 1 . . H
H12C 1.2556 .1910 .3747 .053 Uiso calc R 1 . . H
C13 1.3111(3) .35744(15) .35031(13) .0305(7) Uani d . 1 . . C
H13A 1.4133 .3538 .3638 .046 Uiso calc R 1 . . H
H13B 1.2812 .3554 .3871 .046 Uiso calc R 1 . . H
H13C 1.2810 .4035 .3283 .046 Uiso calc R 1 . . H
C14 .6890(4) .1826(2) .32693(17) .0663(12) Uani d . 1 . . C
H14A .6958 .1560 .3653 .099 Uiso calc R 1 . . H
H14B .5903 .1896 .3017 .099 Uiso calc R 1 . . H
H14C .7345 .2300 .3380 .099 Uiso calc R 1 . . H
C15 .9628(3) .11782(17) .32945(14) .0381(8) Uani d . 1 . . C
H15A 1.0070 .0845 .3080 .057 Uiso calc R 1 . . H
H15B .9692 .0975 .3703 .057 Uiso calc R 1 . . H
H15C 1.0107 .1648 .3356 .057 Uiso calc R 1 . . H
C16 .6967(4) .03875(19) .26253(17) .0705(13) Uani d . 1 . . C
H16A .5959 .0437 .2405 .106 Uiso calc R 1 . . H
H16B .7128 .0115 .3015 .106 Uiso calc R 1 . . H
H16C .7392 .0128 .2358 .106 Uiso calc R 1 . . H
C17 .6921(3) .17969(14) .15851(12) .0223(6) Uani d . 1 . . C
C18 .5746(3) .12682(14) .13388(12) .0209(6) Uani d . 1 . . C
C19 .4485(3) .13710(16) .14407(13) .0288(7) Uani d . 1 . . C
H19 .4350 .1789 .1659 .035 Uiso calc R 1 . . H
C20 .3428(3) .08640(17) .12248(14) .0348(7) Uani d . 1 . . C
H20 .2565 .0936 .1294 .042 Uiso calc R 1 . . H
C21 .3615(3) .02577(16) .09120(13) .0331(7) Uani d . 1 . . C
H21 .2883 -.0088 .0765 .040 Uiso calc R 1 . . H
C22 .4863(3) .01488(16) .08104(13) .0317(7) Uani d . 1 . . C
H22 .4996 -.0274 .0597 .038 Uiso calc R 1 . . H
C23 .5927(3) .06581(15) .10203(13) .0273(6) Uani d . 1 . . C
H23 .6782 .0587 .0945 .033 Uiso calc R 1 . . H
C24 .6773(3) .33160(17) .01507(14) .0415(8) Uani d . 1 . . C
H24A .6099 .3433 -.0264 .062 Uiso calc R 1 . . H
H24B .7725 .3354 .0138 .062 Uiso calc R 1 . . H
H24C .6659 .3657 .0462 .062 Uiso calc R 1 . . H
C25 .7283(3) .17255(18) -.00296(14) .0445(9) Uani d . 1 . . C
H25A .6935 .1819 -.0482 .067 Uiso calc R 1 . . H
H25B .7046 .1228 .0050 .067 Uiso calc R 1 . . H
H25C .8301 .1787 .0133 .067 Uiso calc R 1 . . H
C26 .4545(3) .22298(18) .01118(13) .0383(8) Uani d . 1 . . C
H26A .4349 .1709 .0110 .057 Uiso calc R 1 . . H
H26B .4109 .2426 -.0312 .057 Uiso calc R 1 . . H
H26C .4164 .2478 .0401 .057 Uiso calc R 1 . . H
C27 1.0324(3) .34425(15) .09657(12) .0244(6) Uani d . 1 . . C
C28 1.0816(3) .30588(17) .05523(14) .0350(7) Uani d . 1 . . C
H28 1.0681 .2549 .0510 .042 Uiso calc R 1 . . H
C29 1.1493(3) .34123(18) .02061(14) .0373(8) Uani d . 1 . . C
H29 1.1804 .3142 -.0079 .045 Uiso calc R 1 . . H
C30 1.1736(3) .41499(17) .02595(13) .0327(7) Uani d . 1 . . C
C31 1.1240(3) .45264(17) .06698(14) .0389(8) Uani d . 1 . . C
H31 1.1387 .5036 .0713 .047 Uiso calc R 1 . . H
C32 1.0538(3) .41850(16) .10181(14) .0335(7) Uani d . 1 . . C
H32 1.0203 .4459 .1293 .040 Uiso calc R 1 . . H
C33 1.2532(4) .4523(2) -.01052(16) .0514(10) Uani d . 1 . . C
H331 1.2449 .5050 -.0072 .077 Uiso calc PR .50 . . H
H332 1.2146 .4378 -.0547 .077 Uiso calc PR .50 . . H
H333 1.3520 .4383 .0066 .077 Uiso calc PR .50 . . H
H334 1.2962 .4158 -.0297 .077 Uiso calc PR .50 . . H
H335 1.3264 .4829 .0178 .077 Uiso calc PR .50 . . H
H336 1.1890 .4824 -.0434 .077 Uiso calc PR .50 . . H

loop_
_atom_site_aniso_label
_atom_site_aniso_U_11
_atom_site_aniso_U_22
_atom_site_aniso_U_33
_atom_site_aniso_U_12
_atom_site_aniso_U_13
_atom_site_aniso_U_23
V1 .0212(2) .0222(3) .0202(2) -.00269(19) .00824(18) -.0039(2)
Cl1 .0318(4) .0310(4) .0437(5) .0030(3) .0141(3) -.0134(3)
Si1 .0231(4) .0196(4) .0335(4) .0027(3) .0099(3) -.0004(3)
Si2 .0191(4) .0239(4) .0259(4) -.0009(3) .0064(3) -.0032(3)
Si3 .0266(4) .0252(4) .0239(4) -.0034(3) .0064(3) .0037(3)
Si4 .0293(4) .0359(5) .0194(4) -.0047(4) .0068(3) -.0009(4)
N1 .0213(11) .0181(11) .0193(11) -.0009(9) .0080(9) -.0017(9)
N2 .0199(11) .0207(12) .0218(12) -.0002(9) .0077(9) -.0048(9)
N3 .0221(11) .0213(12) .0201(12) -.0028(9) .0043(9) -.0005(9)
N4 .0222(11) .0246(13) .0197(11) -.0042(9) .0079(9) -.0022(10)
N5 .0260(12) .0282(13) .0220(12) -.0058(10) .0107(10) -.0054(10)
C1 .0228(14) .0392(18) .0319(16) .0052(13) .0071(13) .0003(14)
C2 .0393(19) .031(2) .089(3) .0044(15) .0062(19) .0210(19)
C3 .0298(16) .056(2) .0423(19) .0057(15) .0153(15) -.0205(17)
C4 .0256(14) .0159(14) .0219(14) -.0063(11) .0108(11) .0003(11)
C5 .0207(13) .0229(15) .0208(14) -.0005(11) .0086(11) -.0016(11)
C6 .0404(17) .0253(16) .0290(16) -.0007(13) .0151(14) -.0014(13)
C7 .052(2) .041(2) .0222(16) .0014(16) .0147(15) .0034(14)
C8 .0366(17) .045(2) .0271(16) .0030(15) .0082(14) -.0144(15)
C9 .0344(16) .0272(17) .0353(17) .0040(13) .0047(14) -.0103(14)
C10 .0305(15) .0221(15) .0275(15) .0033(12) .0051(12) .0004(12)
C11 .0229(14) .057(2) .0355(17) -.0050(14) .0124(13) -.0069(16)
C12 .0239(15) .0285(17) .0473(19) .0008(13) .0044(14) .0017(14)
C13 .0257(14) .0273(16) .0356(17) -.0045(12) .0064(13) -.0035(13)
C14 .073(3) .092(3) .048(2) .038(2) .039(2) .026(2)
C15 .0348(17) .0382(19) .0381(18) .0040(14) .0083(14) .0140(15)
C16 .087(3) .051(2) .047(2) -.036(2) -.013(2) .0220(19)
C17 .0211(13) .0215(15) .0253(14) .0028(11) .0092(11) -.0023(12)
C18 .0197(13) .0208(14) .0195(13) -.0013(11) .0031(11) .0018(11)
C19 .0275(15) .0288(17) .0330(16) -.0022(12) .0139(13) -.0026(13)
C20 .0241(15) .0422(19) .0381(18) -.0040(14) .0107(13) .0070(15)
C21 .0301(16) .0316(18) .0288(16) -.0118(13) -.0016(13) .0061(13)
C22 .0410(17) .0229(16) .0250(15) -.0033(13) .0034(13) -.0015(12)
C23 .0238(14) .0265(16) .0295(15) .0004(12) .0064(12) -.0013(12)
C24 .0418(18) .053(2) .0280(17) -.0025(16) .0093(15) .0106(15)
C25 .054(2) .053(2) .0321(18) -.0040(17) .0222(16) -.0131(16)
C26 .0341(17) .051(2) .0229(15) -.0037(15) .0010(13) .0026(14)
C27 .0241(13) .0273(15) .0222(14) -.0033(12) .0086(11) -.0030(12)
C28 .0487(19) .0272(17) .0386(18) -.0031(14) .0270(16) -.0057(14)
C29 .0439(18) .0406(19) .0377(18) .0013(15) .0273(16) -.0022(15)
C30 .0280(15) .043(2) .0271(16) -.0046(14) .0097(13) .0068(14)
C31 .052(2) .0279(18) .0408(19) -.0082(15) .0203(16) .0003(14)
C32 .0443(18) .0296(17) .0323(17) -.0041(14) .0204(15) -.0071(13)
C33 .051(2) .062(2) .051(2) -.0115(18) .0292(19) .0134(19)

loop_
_atom_type_symbol
_atom_type_description
_atom_type_scat_dispersion_real
_atom_type_scat_dispersion_imag
_atom_type_scat_source
C C .0033 .0016 'International Tables Vol C Tables 4.2.6.8 and 6.1.1.4'
H H .0000 .0000 'International Tables Vol C Tables 4.2.6.8 and 6.1.1.4'
Cl Cl .1484 .1585 'International Tables Vol C Tables 4.2.6.8 and 6.1.1.4'
N N .0061 .0033 'International Tables Vol C Tables 4.2.6.8 and 6.1.1.4'
Si Si .0817 .0704 'International Tables Vol C Tables 4.2.6.8 and 6.1.1.4'
V V .3005 .5294 'International Tables Vol C Tables 4.2.6.8 and 6.1.1.4'

loop_
_geom_angle_atom_site_label_1
_geom_angle_atom_site_label_2
_geom_angle_atom_site_label_3
_geom_angle
_geom_angle_publ_flag
N1 V1 N2 64.36(8) y
N1 V1 N3 83.93(8) y
N1 V1 N4 99.57(9) y
N1 V1 N5 100.12(10) y
N2 V1 N3 95.33(8) y
N2 V1 N4 155.68(9) y
N2 V1 N5 99.19(9) y
N3 V1 N4 63.59(8) y
N3 V1 N5 165.27(9) y
N4 V1 N5 101.70(10) y
N1 V1 Cl1 151.71(6) y
N2 V1 Cl1 90.82(6) y
N3 V1 Cl1 85.24(6) y
N4 V1 Cl1 98.82(7) y
N5 V1 Cl1 96.96(8) y
N1 Si1 C3 111.65(12) ?
N1 Si1 C1 109.66(12) ?
C3 Si1 C1 108.21(13) ?
N1 Si1 C2 109.80(13) ?
C3 Si1 C2 110.80(17) ?
C1 Si1 C2 106.57(15) ?
N2 Si2 C11 108.26(12) ?
N2 Si2 C12 111.15(12) ?
C11 Si2 C12 108.99(15) ?
N2 Si2 C13 113.33(12) ?
C11 Si2 C13 105.91(14) ?
C12 Si2 C13 108.99(13) ?
N3 Si3 C15 106.59(12) ?
N3 Si3 C14 108.18(14) ?
C15 Si3 C14 108.88(16) ?
N3 Si3 C16 115.29(14) ?
C15 Si3 C16 107.59(16) ?
C14 Si3 C16 110.1(2) ?
N4 Si4 C26 111.82(12) ?
N4 Si4 C25 108.84(13) ?
C26 Si4 C25 110.56(15) ?
N4 Si4 C24 108.69(12) ?
C26 Si4 C24 107.85(15) ?
C25 Si4 C24 109.01(15) ?
C4 N1 Si1 130.51(18) ?
C4 N1 V1 90.56(16) ?
Si1 N1 V1 138.90(12) ?
C4 N2 Si2 131.52(18) ?
C4 N2 V1 90.74(15) ?
Si2 N2 V1 132.37(12) ?
C17 N3 Si3 130.47(19) ?
C17 N3 V1 84.05(16) ?
Si3 N3 V1 143.98(12) ?
C17 N4 Si4 128.99(18) ?
C17 N4 V1 96.64(16) ?
Si4 N4 V1 132.66(12) ?
C27 N5 V1 172.2(2) y
N2 C4 N1 114.3(2) ?
N2 C4 C5 120.9(2) ?
N1 C4 C5 124.8(2) ?
C10 C5 C6 119.2(3) ?
C10 C5 C4 122.1(2) ?
C6 C5 C4 118.7(2) ?
C7 C6 C5 120.6(3) ?
C8 C7 C6 119.7(3) ?
C9 C8 C7 120.5(3) ?
C8 C9 C10 120.0(3) ?
C5 C10 C9 119.9(3) ?
N3 C17 N4 114.8(2) ?
N3 C17 C18 124.3(2) ?
N4 C17 C18 120.8(2) ?
C23 C18 C19 119.4(2) ?
C23 C18 C17 119.6(2) ?
C19 C18 C17 120.9(2) ?
C20 C19 C18 120.0(3) ?
C21 C20 C19 120.4(3) ?
C20 C21 C22 120.1(3) ?
C21 C22 C23 119.9(3) ?
C18 C23 C22 120.2(3) ?
N5 C27 C32 121.1(3) ?
N5 C27 C28 120.4(3) ?
C32 C27 C28 118.5(3) ?
C29 C28 C27 120.5(3) ?
C28 C29 C30 121.9(3) ?
C29 C30 C31 117.2(3) ?
C29 C30 C33 121.0(3) ?
C31 C30 C33 121.7(3) ?
C32 C31 C30 122.1(3) ?
C31 C32 C27 119.9(3) ?

loop_
_geom_bond_atom_site_label_1
_geom_bond_atom_site_label_2
_geom_bond_site_symmetry_2
_geom_bond_distance
_geom_bond_publ_flag
V1 Cl1 . 2.3082(8) y
V1 N1 . 2.094(2) y
V1 N2 . 2.092(2) y
V1 N3 . 2.291(2) y
V1 N4 . 1.944(2) y
V1 N5 . 1.659(2) y
Si1 N1 . 1.754(2) ?
Si1 C3 . 1.852(3) ?
Si1 C1 . 1.854(3) ?
Si1 C2 . 1.863(3) ?
Si2 N2 . 1.746(2) ?
Si2 C11 . 1.851(3) ?
Si2 C12 . 1.858(3) ?
Si2 C13 . 1.863(3) ?
Si3 N3 . 1.749(2) ?
Si3 C15 . 1.849(3) ?
Si3 C14 . 1.851(3) ?
Si3 C16 . 1.858(3) ?
Si4 N4 . 1.761(2) ?
Si4 C26 . 1.853(3) ?
Si4 C25 . 1.859(3) ?
Si4 C24 . 1.860(3) ?
N1 C4 . 1.329(3) y
N2 C4 . 1.325(3) y
N3 C17 . 1.292(3) y
N4 C17 . 1.379(3) y
N5 C27 . 1.379(3) y
C4 C5 . 1.501(3) ?
C5 C10 . 1.384(4) ?
C5 C6 . 1.387(4) ?
C6 C7 . 1.378(4) ?
C7 C8 . 1.375(4) ?
C8 C9 . 1.369(4) ?
C9 C10 . 1.392(4) ?
C17 C18 . 1.495(3) ?
C18 C23 . 1.381(4) ?
C18 C19 . 1.389(4) ?
C19 C20 . 1.382(4) ?
C20 C21 . 1.370(4) ?
C21 C22 . 1.379(4) ?
C22 C23 . 1.388(4) ?
C27 C32 . 1.384(4) ?
C27 C28 . 1.394(4) ?
C28 C29 . 1.370(4) ?
C29 C30 . 1.379(4) ?
C30 C31 . 1.384(4) ?
C30 C33 . 1.504(4) ?
C31 C32 . 1.381(4) ?

loop_
_geom_torsion_atom_site_label_1
_geom_torsion_atom_site_label_2
_geom_torsion_atom_site_label_3
_geom_torsion_atom_site_label_4
_geom_torsion
C3 Si1 N1 C4 -39.7(3)
C1 Si1 N1 C4 -159.7(2)
C2 Si1 N1 C4 83.6(3)
C3 Si1 N1 V1 137.64(18)
C1 Si1 N1 V1 17.7(2)
C2 Si1 N1 V1 -99.1(2)
N5 V1 N1 C4 -96.81(16)
N4 V1 N1 C4 159.37(15)
N2 V1 N1 C4 -1.40(14)
N3 V1 N1 C4 97.50(15)
Cl1 V1 N1 C4 29.5(2)
N5 V1 N1 Si1 85.19(19)
N4 V1 N1 Si1 -18.64(19)
N2 V1 N1 Si1 -179.4(2)
N3 V1 N1 Si1 -80.50(18)
Cl1 V1 N1 Si1 -148.54(12)
C11 Si2 N2 C4 -119.0(3)
C12 Si2 N2 C4 121.3(3)
C13 Si2 N2 C4 -1.9(3)
C11 Si2 N2 V1 27.2(2)
C12 Si2 N2 V1 -92.52(18)
C13 Si2 N2 V1 144.33(16)
N5 V1 N2 C4 98.28(16)
N4 V1 N2 C4 -50.7(3)
N1 V1 N2 C4 1.40(14)
N3 V1 N2 C4 -79.24(15)
Cl1 V1 N2 C4 -164.53(14)
N5 V1 N2 Si2 -57.10(18)
N4 V1 N2 Si2 153.93(18)
N1 V1 N2 Si2 -153.98(19)
N3 V1 N2 Si2 125.38(16)
Cl1 V1 N2 Si2 40.09(16)
C15 Si3 N3 C17 143.8(3)
C14 Si3 N3 C17 -99.2(3)
C16 Si3 N3 C17 24.5(3)
C15 Si3 N3 V1 -16.5(2)
C14 Si3 N3 V1 100.5(2)
C16 Si3 N3 V1 -135.8(2)
N5 V1 N3 C17 3.0(4)
N4 V1 N3 C17 6.07(15)
N2 V1 N3 C17 173.38(16)
N1 V1 N3 C17 109.93(16)
Cl1 V1 N3 C17 -96.24(15)
N5 V1 N3 Si3 168.1(3)
N4 V1 N3 Si3 171.2(2)
N2 V1 N3 Si3 -21.5(2)
N1 V1 N3 Si3 -85.0(2)
Cl1 V1 N3 Si3 68.8(2)
C26 Si4 N4 C17 36.1(3)
C25 Si4 N4 C17 -86.3(2)
C24 Si4 N4 C17 155.1(2)
C26 Si4 N4 V1 -162.36(17)
C25 Si4 N4 V1 75.2(2)
C24 Si4 N4 V1 -43.4(2)
N5 V1 N4 C17 173.52(16)
N2 V1 N4 C17 -37.8(3)
N1 V1 N4 C17 -83.95(16)
N3 V1 N4 C17 -5.70(14)
Cl1 V1 N4 C17 74.46(15)
N5 V1 N4 Si4 7.87(19)
N2 V1 N4 Si4 156.56(16)
N1 V1 N4 Si4 110.40(17)
N3 V1 N4 Si4 -171.3(2)
Cl1 V1 N4 Si4 -91.19(16)
Si2 N2 C4 N1 153.55(19)
V1 N2 C4 N1 -2.2(2)
Si2 N2 C4 C5 -29.0(4)
V1 N2 C4 C5 175.3(2)
Si1 N1 C4 N2 -179.54(18)
V1 N1 C4 N2 2.2(2)
Si1 N1 C4 C5 3.1(4)
V1 N1 C4 C5 -175.2(2)
N2 C4 C5 C10 118.4(3)
N1 C4 C5 C10 -64.4(4)
N2 C4 C5 C6 -58.5(3)
N1 C4 C5 C6 118.7(3)
C10 C5 C6 C7 -.3(4)
C4 C5 C6 C7 176.6(3)
C5 C6 C7 C8 .2(5)
C6 C7 C8 C9 .2(5)
C7 C8 C9 C10 -.5(5)
C6 C5 C10 C9 .1(4)
C4 C5 C10 C9 -176.7(2)
C8 C9 C10 C5 .3(4)
Si3 N3 C17 N4 -176.98(18)
V1 N3 C17 N4 -8.5(2)
Si3 N3 C17 C18 -.6(4)
V1 N3 C17 C18 167.9(2)
Si4 N4 C17 N3 176.43(19)
V1 N4 C17 N3 10.0(2)
Si4 N4 C17 C18 -.1(4)
V1 N4 C17 C18 -166.5(2)
N3 C17 C18 C23 -100.2(3)
N4 C17 C18 C23 76.0(3)
N3 C17 C18 C19 78.0(4)
N4 C17 C18 C19 -105.8(3)
C23 C18 C19 C20 .1(4)
C17 C18 C19 C20 -178.1(3)
C18 C19 C20 C21 .2(4)
C19 C20 C21 C22 .0(4)
C20 C21 C22 C23 -.6(4)
C19 C18 C23 C22 -.7(4)
C17 C18 C23 C22 177.5(2)
C21 C22 C23 C18 1.0(4)
N5 C27 C28 C29 -178.7(3)
C32 C27 C28 C29 -.1(4)
C27 C28 C29 C30 1.2(5)
C28 C29 C30 C31 -1.3(5)
C28 C29 C30 C33 177.5(3)
C29 C30 C31 C32 .5(5)
C33 C30 C31 C32 -178.3(3)
C30 C31 C32 C27 .6(5)
N5 C27 C32 C31 177.9(3)
C28 C27 C32 C31 -.7(4)
